data_2019178
loop_
_publ_author_name
'Redhammer, G\"unther J.'
'Tippelt, Gerold'

_publ_section_title
;
 The polar phase of Li~2~Ge~4~O~9~ at 298, 150 and 90K
;
_journal_coeditor_code KU3106
_journal_issue 10
_journal_name_full 'Acta Crystallographica Section C'
_journal_page_first 1091
_journal_page_last 1095
_journal_paper_doi 10.1107/S0108270113025110
_journal_volume 69
_journal_year 2013
_chemical_formula_iupac 'Li2 Ge4 O9'
_chemical_formula_moiety 'Ge4 O9, 2(Li)'
_chemical_formula_sum 'Ge4 Li2 O9'
_chemical_formula_weight 448.24
_chemical_name_systematic
;
Dilithium tetragermanate
;
_space_group_IT_number 29
_space_group_name_Hall 'P -2ac 2a'
_symmetry_cell_setting orthorhombic
_symmetry_space_group_name_Hall 'P -2ac 2a'
_symmetry_space_group_name_H-M 'P 21 c a'
_audit_creation_method 'WinGX routine CIF_UPDATE'
_cell_angle_alpha 90
_cell_angle_beta 90
_cell_angle_gamma 90
_cell_formula_units_Z 4
_cell_length_a 9.3044(5)
_cell_length_b 4.6253(2)
_cell_length_c 15.8331(8)
_cell_measurement_temperature 90.0(10)
_cell_volume 681.39(6)
_computing_cell_refinement 'APEX2 (Bruker, 2007)'
_computing_data_collection 'APEX2 (Bruker, 2007)'
_computing_data_reduction 'APEX2 (Bruker, 2007)'
_computing_molecular_graphics 'DIAMOND (Brandenburg, 1999)'
_computing_publication_material 'WinGX (Farrugia, 2012)'
_computing_structure_refinement 'SHELXL97 (Sheldrick, 2008)'
_computing_structure_solution 'SHELXS97 (Sheldrick, 2008)'
_diffrn_ambient_temperature 90.0(10)
_diffrn_measured_fraction_theta_full 0.979
_diffrn_measured_fraction_theta_max 0.979
_diffrn_measurement_device '3-circle diffractometer'
_diffrn_measurement_device_type 'Bruker SMART APEX'
_diffrn_measurement_method 'rotation, \w scans at four different \f positions'
_diffrn_radiation_monochromator graphite
_diffrn_radiation_type MoK\a
_diffrn_radiation_wavelength 0.71073
_diffrn_reflns_av_R_equivalents 0.0225
_diffrn_reflns_limit_h_max 12
_diffrn_reflns_limit_h_min -12
_diffrn_reflns_limit_k_max 6
_diffrn_reflns_limit_k_min -6
_diffrn_reflns_limit_l_max 21
_diffrn_reflns_limit_l_min -21
_diffrn_reflns_number 9727
_diffrn_reflns_theta_full 28.8
_diffrn_reflns_theta_max 28.8
_diffrn_reflns_theta_min 2.57
_exptl_absorpt_coefficient_mu 17.504
_exptl_absorpt_correction_T_max 0.355
_exptl_absorpt_correction_T_min 0.21
_exptl_absorpt_correction_type multi-scan
_exptl_absorpt_process_details '(APEX2; Bruker, 2007)'
_exptl_crystal_colour colourless
_exptl_crystal_density_diffrn 4.369
_exptl_crystal_density_method 'not measured'
_exptl_crystal_description needle
_exptl_crystal_F_000 824
_exptl_crystal_size_max 0.14
_exptl_crystal_size_mid 0.08
_exptl_crystal_size_min 0.07
_refine_diff_density_max 0.573
_refine_diff_density_min -0.738
_refine_ls_abs_structure_details 'Flack (1983), <b>with how many Friedel pairs?</b>'
_refine_ls_abs_structure_Flack 0.623(14)
_refine_ls_extinction_coef 0.00155(15)
_refine_ls_extinction_method 'SHELXL97 (Sheldrick, 2008)'
_refine_ls_goodness_of_fit_ref 1.126
_refine_ls_matrix_type full
_refine_ls_number_parameters 138
_refine_ls_number_reflns 1705
_refine_ls_number_restraints 1
_refine_ls_restrained_S_all 1.126
_refine_ls_R_factor_all 0.0158
_refine_ls_R_factor_gt 0.0151
_refine_ls_shift/su_max 0.001
_refine_ls_shift/su_mean 0
_refine_ls_structure_factor_coef Fsqd
_refine_ls_weighting_details 'calc w = 1/[\s^2^(Fo^2^)+(0.0179P)^2^+0.3290P] where P=(Fo^2^+2Fc^2^)/3'
_refine_ls_weighting_scheme calc
_refine_ls_wR_factor_ref 0.0379
_reflns_number_gt 1664
_reflns_number_total 1705
_reflns_threshold_expression I>2\s(I)
_cod_data_source_file ku3106.cif
_cod_data_source_block laz1_90k_tr
_cod_database_code 2019178

loop_
_symmetry_equiv_pos_as_xyz
'x, y, z'
'x+1/2, y, -z+1/2'
'x+1/2, -y, -z'
'x, -y, z+1/2'

loop_
_atom_site_type_symbol
_atom_site_label
_atom_site_fract_x
_atom_site_fract_y
_atom_site_fract_z
_atom_site_U_iso_or_equiv
_atom_site_adp_type
_atom_site_calc_flag
_atom_site_occupancy
Li Li1 0.4675(6) 0.4497(10) 0.2646(3) 0.0109(11) Uani d 1
Li Li2 0.2706(6) 0.5814(13) 0.4764(4) 0.0197(12) Uani d 1
Ge Ge1 0.23525(8) 0.48544(5) 0.155922(15) 0.00427(7) Uani d 1
Ge Ge2 0.23398(8) 0.99032(5) 0.295855(15) 0.00452(7) Uani d 1
Ge Ge3 0.52529(4) 1.00110(5) 0.40166(2) 0.00486(10) Uani d 1
Ge Ge4 0.44493(3) 1.02143(6) 0.59436(2) 0.00451(9) Uani d 1
O O1 0.0719(3) 0.7104(4) 0.16149(12) 0.0061(4) Uani d 1
O O2 0.1534(3) 0.2577(4) 0.06946(13) 0.0069(4) Uani d 1
O O3 0.3236(3) 0.7020(4) 0.07130(13) 0.0060(4) Uani d 1
O O4 0.3967(3) 0.2460(4) 0.16485(14) 0.0066(4) Uani d 1
O O5 0.3172(3) 0.7106(4) 0.24166(14) 0.0066(4) Uani d 1
O O6 0.1444(3) 0.2480(4) 0.23671(13) 0.0069(4) Uani d 1
O O7 0.3712(3) 1.1678(4) 0.35565(12) 0.0062(4) Uani d 1
O O8 0.1164(3) 0.8445(4) 0.37343(13) 0.0077(4) Uani d 1
O O9 0.4611(2) 0.8423(3) 0.49598(13) 0.0077(4) Uani d 1

loop_
_atom_site_aniso_label
_atom_site_aniso_U_11
_atom_site_aniso_U_22
_atom_site_aniso_U_33
_atom_site_aniso_U_12
_atom_site_aniso_U_13
_atom_site_aniso_U_23
Li1 0.005(3) 0.0114(19) 0.017(3) -0.003(2) 0.003(2) -0.002(2)
Li2 0.016(3) 0.024(3) 0.019(3) -0.002(2) 0.008(2) 0.010(2)
Ge1 0.00438(13) 0.00469(11) 0.00376(13) -0.00020(16) -0.00032(19) 0.00000(9)
Ge2 0.00452(12) 0.00510(11) 0.00393(13) 0.00020(13) -0.0001(2) 0.00006(9)
Ge3 0.0043(2) 0.00525(18) 0.0050(2) -0.00006(10) -0.00016(16) -0.00012(9)
Ge4 0.0051(2) 0.00506(16) 0.00340(19) 0.0002(2) 0.00035(17) 0.00023(9)
O1 0.0060(12) 0.0063(8) 0.0061(10) 0.0017(7) 0.0007(8) 0.0009(7)
O2 0.0067(11) 0.0078(8) 0.0062(10) -0.0011(7) 0.0001(8) -0.0005(7)
O3 0.0058(11) 0.0063(8) 0.0057(10) -0.0009(7) -0.0005(8) 0.0004(7)
O4 0.0065(11) 0.0069(9) 0.0063(10) 0.0015(8) 0.0001(7) -0.0020(7)
O5 0.0063(12) 0.0069(8) 0.0066(10) 0.0008(8) 0.0004(8) -0.0012(7)
O6 0.0063(11) 0.0063(8) 0.0082(11) 0.0003(7) 0.0003(8) 0.0029(7)
O7 0.0042(10) 0.0073(9) 0.0072(11) 0.0000(7) -0.0007(8) -0.0019(7)
O8 0.0068(11) 0.0087(9) 0.0075(10) 0.0008(7) 0.0024(8) 0.0018(7)
O9 0.0083(12) 0.0091(8) 0.0056(9) -0.0027(8) 0.0015(9) -0.0001(7)

loop_
_atom_type_symbol
_atom_type_description
_atom_type_scat_dispersion_real
_atom_type_scat_dispersion_imag
_atom_type_scat_source
Li Li -0.0003 0.0001 'International Tables Vol C Tables 4.2.6.8 and 6.1.1.4'
O O 0.0106 0.006 'International Tables Vol C Tables 4.2.6.8 and 6.1.1.4'
Ge Ge 0.1547 1.8001 'International Tables Vol C Tables 4.2.6.8 and 6.1.1.4'

loop_
_geom_angle_atom_site_label_1
_geom_angle_atom_site_label_2
_geom_angle_atom_site_label_3
_geom_angle_site_symmetry_1
_geom_angle_site_symmetry_3
_geom_angle
O5 Li1 O6 . 2 163.8(3)
O5 Li1 O1 . 2 95.2(2)
O6 Li1 O1 2 2 83.0(3)
O5 Li1 O4 . . 84.4(3)
O6 Li1 O4 2 . 92.7(2)
O1 Li1 O4 2 . 162.9(3)
O5 Li1 O7 . 1_545 102.1(2)
O6 Li1 O7 2 1_545 94.1(2)
O1 Li1 O7 2 1_545 100.5(3)
O4 Li1 O7 . 1_545 96.3(2)
O2 Li2 O3 4_565 4_565 80.1(2)
O2 Li2 O9 4_565 . 97.7(3)
O3 Li2 O9 4_565 . 93.1(2)
O2 Li2 O8 4_565 . 89.2(2)
O3 Li2 O8 4_565 . 158.4(3)
O9 Li2 O8 . . 107.0(2)
O1 Ge1 O3 . . 95.44(9)
O1 Ge1 O4 . . 172.65(8)
O3 Ge1 O4 . . 91.04(11)
O1 Ge1 O5 . . 89.27(9)
O3 Ge1 O5 . . 92.44(10)
O4 Ge1 O5 . . 86.99(11)
O1 Ge1 O6 . . 85.81(11)
O3 Ge1 O6 . . 176.51(9)
O4 Ge1 O6 . . 87.92(10)
O5 Ge1 O6 . . 90.83(8)
O1 Ge1 O2 . . 90.98(11)
O3 Ge1 O2 . . 87.51(7)
O4 Ge1 O2 . . 92.76(9)
O5 Ge1 O2 . . 179.75(13)
O6 Ge1 O2 . . 89.21(10)
O6 Ge2 O5 1_565 . 117.45(8)
O6 Ge2 O8 1_565 . 109.83(13)
O5 Ge2 O8 . . 109.47(9)
O6 Ge2 O7 1_565 . 108.31(9)
O5 Ge2 O7 . . 106.58(12)
O8 Ge2 O7 . . 104.33(10)
O1 Ge3 O2 2 2_565 120.61(14)
O1 Ge3 O9 2 . 104.46(9)
O2 Ge3 O9 2_565 . 107.00(9)
O1 Ge3 O7 2 . 107.53(10)
O2 Ge3 O7 2_565 . 111.27(9)
O9 Ge3 O7 . . 104.65(11)
O4 Ge4 O3 4_565 4_575 119.52(13)
O4 Ge4 O9 4_565 . 104.82(9)
O3 Ge4 O9 4_575 . 102.35(9)
O4 Ge4 O8 4_565 3_576 107.24(11)
O3 Ge4 O8 4_575 3_576 112.54(9)
O9 Ge4 O8 . 3_576 109.74(11)

loop_
_geom_bond_atom_site_label_1
_geom_bond_atom_site_label_2
_geom_bond_site_symmetry_2
_geom_bond_distance
Li1 O5 . 1.883(6)
Li1 O6 2 1.892(6)
Li1 O1 2 1.941(6)
Li1 O4 . 1.954(6)
Li1 O7 1_545 2.140(5)
Li2 O2 4_565 1.978(6)
Li2 O3 4_565 2.054(6)
Li2 O9 . 2.166(6)
Li2 O8 . 2.490(6)
Ge1 O1 . 1.844(3)
Ge1 O3 . 1.864(2)
Ge1 O4 . 1.872(2)
Ge1 O5 . 1.873(2)
Ge1 O6 . 1.886(2)
Ge1 O2 . 1.888(2)
Ge2 O6 1_565 1.729(2)
Ge2 O5 . 1.735(2)
Ge2 O8 . 1.777(2)
Ge2 O7 . 1.789(2)
Ge3 O1 2 1.731(2)
Ge3 O2 2_565 1.743(2)
Ge3 O9 . 1.768(2)
Ge3 O7 . 1.783(2)
Ge4 O4 4_565 1.725(2)
Ge4 O3 4_575 1.744(2)
Ge4 O9 . 1.771(2)
Ge4 O8 3_576 1.786(2)
